data_2243795
loop_
_publ_author_name
'Krebs, Christoph'
'Jess, Inke'
'N\"ather, Christian'

_publ_section_title
;
 Synthesis, crystal structure and thermal properties of
 poly[bis[\m~2~-3-(aminomethyl)pyridine]bis(thiocyanato)cobalt(II)]
;
_journal_coeditor_code ZL5009
_journal_issue 4
_journal_name_full 'Acta Crystallographica Section E'
_journal_page_first 428
_journal_page_last 432
_journal_paper_doi 10.1107/S2056989021003005
_journal_volume 77
_journal_year 2021
_chemical_formula_iupac '[Co (N C S)2 (C6 H8 N2)2]'
_chemical_formula_sum 'C14 H16 Co N6 S2'
_chemical_formula_weight 391.38
_chemical_name_systematic
;
Poly[bis[\m~2~-3-(aminomethyl)pyridine]bis(thiocyanato)cobalt(II)]
;
_space_group_crystal_system monoclinic
_space_group_IT_number 14
_space_group_name_Hall '-P 2yn'
_space_group_name_H-M_alt 'P 1 21/n 1'
_atom_sites_solution_hydrogens geom
_atom_sites_solution_primary direct
_atom_sites_solution_secondary difmap
_audit_creation_method SHELXL-2016/6
_cell_angle_alpha 90
_cell_angle_beta 100.807(4)
_cell_angle_gamma 90
_cell_formula_units_Z 2
_cell_length_a 8.2442(4)
_cell_length_b 11.9186(4)
_cell_length_c 8.9204(4)
_cell_measurement_reflns_used 13295
_cell_measurement_temperature 200(2)
_cell_measurement_theta_max 26.98
_cell_measurement_theta_min 2.89
_cell_volume 860.97(6)
_computing_cell_refinement
;
X-AREA (Stoe & Cie, 2002)
;
_computing_data_collection
;
X-AREA (Stoe & Cie, 2002)
;
_computing_data_reduction
;
X-AREA (Stoe & Cie, 2002)
;
_computing_molecular_graphics
;
DIAMOND (Brandenburg & Putz, 1999)
;
_computing_publication_material
;
Publcif (Westrip, 2010)
;
_computing_structure_refinement
;
<i>SHELXL2016/6</i> (Sheldrick, 2015)
;
_computing_structure_solution
;
SHELXS97 (Sheldrick, 2008)
;
_diffrn_ambient_temperature 200(2)
_diffrn_measured_fraction_theta_full 0.998
_diffrn_measured_fraction_theta_max 0.998
_diffrn_measurement_device_type 'STOE IPDS-2'
_diffrn_measurement_method 'Omega scans'
_diffrn_radiation_type MoK\a
_diffrn_radiation_wavelength 0.71073
_diffrn_reflns_av_R_equivalents 0.0285
_diffrn_reflns_av_unetI/netI 0.0136
_diffrn_reflns_limit_h_max 10
_diffrn_reflns_limit_h_min -10
_diffrn_reflns_limit_k_max 15
_diffrn_reflns_limit_k_min -15
_diffrn_reflns_limit_l_max 11
_diffrn_reflns_limit_l_min -11
_diffrn_reflns_number 13295
_diffrn_reflns_theta_full 25.242
_diffrn_reflns_theta_max 26.983
_diffrn_reflns_theta_min 2.885
_exptl_absorpt_coefficient_mu 1.246
_exptl_absorpt_correction_T_max 0.8855
_exptl_absorpt_correction_T_min 0.7094
_exptl_absorpt_correction_type numerical
_exptl_absorpt_process_details
;
(X-AREA; Stoe & Cie, 2002)
;
_exptl_crystal_colour 'light blue'
_exptl_crystal_density_diffrn 1.510
_exptl_crystal_description block
_exptl_crystal_F_000 402
_exptl_crystal_size_max 0.20
_exptl_crystal_size_mid 0.15
_exptl_crystal_size_min 0.12
_refine_diff_density_max 0.297
_refine_diff_density_min -0.225
_refine_ls_extinction_method none
_refine_ls_goodness_of_fit_ref 1.152
_refine_ls_hydrogen_treatment constr
_refine_ls_matrix_type full
_refine_ls_number_parameters 106
_refine_ls_number_reflns 1871
_refine_ls_number_restraints 0
_refine_ls_restrained_S_all 1.152
_refine_ls_R_factor_all 0.0342
_refine_ls_R_factor_gt 0.0291
_refine_ls_shift/su_max 0.000
_refine_ls_shift/su_mean 0.000
_refine_ls_structure_factor_coef Fsqd
_refine_ls_weighting_details 'w=1/[\s^2^(Fo^2^)+(0.0359P)^2^+0.3351P] where P=(Fo^2^+2Fc^2^)/3'
_refine_ls_weighting_scheme calc
_refine_ls_wR_factor_gt 0.0694
_refine_ls_wR_factor_ref 0.0713
_reflns_number_gt 1702
_reflns_number_total 1871
_reflns_threshold_expression 'I > 2\s(I)'
_cod_data_source_file zl5009sup1.cif
_cod_data_source_block I
_cod_original_sg_symbol_H-M 'P 21/n'
_cod_database_code 2243795
_shelx_space_group_comment
;
The symmetry employed for this shelxl refinement is uniquely defined
by the following loop, which should always be used as a source of
symmetry information in preference to the above space-group names.
They are only intended as comments.
;

loop_
_space_group_symop_operation_xyz
'x, y, z'
'-x+1/2, y+1/2, -z+1/2'
'-x, -y, -z'
'x-1/2, -y-1/2, z-1/2'

loop_
_atom_site_type_symbol
_atom_site_label
_atom_site_fract_x
_atom_site_fract_y
_atom_site_fract_z
_atom_site_U_iso_or_equiv
_atom_site_adp_type
_atom_site_calc_flag
_atom_site_occupancy
_atom_site_disorder_assembly
_atom_site_disorder_group
Co Co1 0.000000 0.500000 0.000000 0.02255(11) Uani d 1 . .
N N1 0.2001(2) 0.56371(13) -0.08934(18) 0.0295(3) Uani d 1 . .
C C1 0.3105(2) 0.62263(15) -0.0971(2) 0.0267(4) Uani d 1 . .
S S1 0.46298(6) 0.70951(4) -0.10573(7) 0.03779(14) Uani d 1 . .
N N11 0.14044(19) 0.52941(12) 0.23318(17) 0.0259(3) Uani d 1 . .
C C11 0.1228(2) 0.46286(15) 0.3504(2) 0.0293(4) Uani d 1 . .
H H11 0.044225 0.403768 0.332043 0.035 Uiso calc 1 . .
C C12 0.2131(3) 0.47585(16) 0.4966(2) 0.0314(4) Uani d 1 . .
H H12 0.198637 0.425522 0.575614 0.038 Uiso calc 1 . .
C C13 0.3246(2) 0.56334(16) 0.5256(2) 0.0304(4) Uani d 1 . .
H H13 0.388294 0.573805 0.625018 0.036 Uiso calc 1 . .
C C14 0.3425(2) 0.63566(14) 0.4080(2) 0.0260(4) Uani d 1 . .
C C15 0.2496(2) 0.61412(14) 0.2644(2) 0.0266(4) Uani d 1 . .
H H15 0.263911 0.662217 0.183003 0.032 Uiso calc 1 . .
C C16 0.4576(2) 0.73543(15) 0.4332(2) 0.0296(4) Uani d 1 . .
H H16A 0.561774 0.712435 0.500465 0.035 Uiso calc 1 . .
H H16B 0.484490 0.758046 0.333897 0.035 Uiso calc 1 . .
N N2 0.38938(19) 0.83381(12) 0.50202(18) 0.0271(3) Uani d 1 . .
H H1N2 0.389470 0.816364 0.601345 0.032 Uiso calc 1 . .
H H2N2 0.281758 0.840369 0.455359 0.032 Uiso calc 1 . .

loop_
_atom_site_aniso_label
_atom_site_aniso_U_11
_atom_site_aniso_U_22
_atom_site_aniso_U_33
_atom_site_aniso_U_12
_atom_site_aniso_U_13
_atom_site_aniso_U_23
Co1 0.02203(18) 0.01854(17) 0.02615(17) -0.00132(12) 0.00208(12) 0.00035(12)
N1 0.0261(8) 0.0300(8) 0.0322(8) -0.0025(6) 0.0051(6) 0.0014(6)
C1 0.0269(9) 0.0261(8) 0.0271(9) 0.0034(7) 0.0047(7) -0.0018(7)
S1 0.0301(3) 0.0337(3) 0.0503(3) -0.0084(2) 0.0094(2) -0.0046(2)
N11 0.0263(8) 0.0229(7) 0.0275(7) -0.0014(6) 0.0021(6) -0.0015(6)
C11 0.0305(10) 0.0230(8) 0.0345(10) -0.0039(7) 0.0063(8) -0.0023(7)
C12 0.0375(11) 0.0277(9) 0.0289(9) -0.0021(7) 0.0065(8) 0.0028(7)
C13 0.0348(10) 0.0289(9) 0.0263(9) -0.0005(8) 0.0031(7) -0.0027(7)
C14 0.0260(9) 0.0212(8) 0.0307(9) 0.0004(7) 0.0052(7) -0.0038(7)
C15 0.0289(9) 0.0210(8) 0.0289(9) -0.0008(7) 0.0033(7) 0.0004(6)
C16 0.0282(9) 0.0248(9) 0.0350(9) -0.0028(7) 0.0042(8) -0.0045(7)
N2 0.0270(8) 0.0208(7) 0.0326(8) -0.0016(6) 0.0036(6) -0.0010(6)

loop_
_atom_type_symbol
_atom_type_description
_atom_type_scat_dispersion_real
_atom_type_scat_dispersion_imag
_atom_type_scat_source
C C 0.0033 0.0016 'International Tables Vol C Tables 4.2.6.8 and 6.1.1.4'
H H 0.0000 0.0000 'International Tables Vol C Tables 4.2.6.8 and 6.1.1.4'
N N 0.0061 0.0033 'International Tables Vol C Tables 4.2.6.8 and 6.1.1.4'
S S 0.1246 0.1234 'International Tables Vol C Tables 4.2.6.8 and 6.1.1.4'
Co Co 0.3494 0.9721 'International Tables Vol C Tables 4.2.6.8 and 6.1.1.4'

loop_
_geom_angle_atom_site_label_1
_geom_angle_atom_site_label_2
_geom_angle_atom_site_label_3
_geom_angle_site_symmetry_1
_geom_angle_site_symmetry_3
_geom_angle
_geom_angle_publ_flag
N1 Co1 N1 3_565 . 180.00(8) y
N1 Co1 N2 3_565 4_575 88.05(6) .
N1 Co1 N2 . 4_575 91.95(6) y
N1 Co1 N2 3_565 2_545 91.95(6) ?
N1 Co1 N2 . 2_545 88.05(6) y
N2 Co1 N2 4_575 2_545 180.0 ?
N1 Co1 N11 3_565 . 90.59(6) y
N1 Co1 N11 . . 89.41(6) y
N2 Co1 N11 4_575 . 89.67(6) y
N2 Co1 N11 2_545 . 90.33(6) y
N1 Co1 N11 3_565 3_565 89.41(6) ?
N1 Co1 N11 . 3_565 90.59(6) ?
N2 Co1 N11 4_575 3_565 90.33(6) ?
N2 Co1 N11 2_545 3_565 89.67(6) ?
N11 Co1 N11 . 3_565 180.0 y
C1 N1 Co1 . . 156.84(15) ?
N1 C1 S1 . . 177.97(17) ?
C11 N11 C15 . . 116.60(16) ?
C11 N11 Co1 . . 121.68(12) ?
C15 N11 Co1 . . 121.71(12) ?
N11 C11 C12 . . 123.39(17) ?
N11 C11 H11 . . 118.3 ?
C12 C11 H11 . . 118.3 ?
C13 C12 C11 . . 118.85(17) ?
C13 C12 H12 . . 120.6 ?
C11 C12 H12 . . 120.6 ?
C12 C13 C14 . . 119.24(18) ?
C12 C13 H13 . . 120.4 ?
C14 C13 H13 . . 120.4 ?
C13 C14 C15 . . 117.69(17) ?
C13 C14 C16 . . 121.98(17) ?
C15 C14 C16 . . 120.33(16) ?
N11 C15 C14 . . 124.18(17) ?
N11 C15 H15 . . 117.9 ?
C14 C15 H15 . . 117.9 ?
N2 C16 C14 . . 114.06(15) ?
N2 C16 H16A . . 108.7 ?
C14 C16 H16A . . 108.7 ?
N2 C16 H16B . . 108.7 ?
C14 C16 H16B . . 108.7 ?
H16A C16 H16B . . 107.6 ?
C16 N2 Co1 . 2 121.54(11) ?
C16 N2 H1N2 . . 106.9 ?
Co1 N2 H1N2 2 . 106.9 ?
C16 N2 H2N2 . . 106.9 ?
Co1 N2 H2N2 2 . 106.9 ?
H1N2 N2 H2N2 . . 106.7 ?

loop_
_geom_bond_atom_site_label_1
_geom_bond_atom_site_label_2
_geom_bond_site_symmetry_2
_geom_bond_distance
_geom_bond_publ_flag
Co1 N1 3_565 2.1038(16) ?
Co1 N1 . 2.1038(16) y
Co1 N2 4_575 2.1821(15) ?
Co1 N2 2_545 2.1821(15) y
Co1 N11 . 2.2107(15) y
Co1 N11 3_565 2.2107(15) ?
N1 C1 . 1.162(2) ?
C1 S1 . 1.6415(19) ?
N11 C11 . 1.342(2) ?
N11 C15 . 1.346(2) ?
C11 C12 . 1.384(3) ?
C11 H11 . 0.9500 ?
C12 C13 . 1.382(3) ?
C12 H12 . 0.9500 ?
C13 C14 . 1.387(3) ?
C13 H13 . 0.9500 ?
C14 C15 . 1.388(3) ?
C14 C16 . 1.511(2) ?
C15 H15 . 0.9500 ?
C16 N2 . 1.482(2) ?
C16 H16A . 0.9900 ?
C16 H16B . 0.9900 ?
N2 H1N2 . 0.9100 ?
N2 H2N2 . 0.9100 ?

loop_
_geom_hbond_atom_site_label_D
_geom_hbond_atom_site_label_H
_geom_hbond_atom_site_label_A
_geom_hbond_site_symmetry_A
_geom_hbond_distance_DH
_geom_hbond_distance_HA
_geom_hbond_distance_DA
_geom_hbond_angle_DHA
C11 H11 N1 3_565 0.95 2.69 3.207(3) 114.5
C12 H12 S1 2_545 0.95 2.93 3.696(2) 138.1
C15 H15 N1 . 0.95 2.66 3.163(2) 113.6
N2 H1N2 S1 1_556 0.91 2.87 3.7430(17) 161.8
N2 H2N2 S1 4_576 0.91 2.65 3.5044(17) 156.8

loop_
_geom_torsion_atom_site_label_1
_geom_torsion_atom_site_label_2
_geom_torsion_atom_site_label_3
_geom_torsion_atom_site_label_4
_geom_torsion_site_symmetry_1
_geom_torsion_site_symmetry_2
_geom_torsion_site_symmetry_3
_geom_torsion_site_symmetry_4
_geom_torsion
_geom_torsion_publ_flag
C15 N11 C11 C12 . . . . -1.8(3) ?
Co1 N11 C11 C12 . . . . 177.39(15) ?
N11 C11 C12 C13 . . . . 1.7(3) ?
C11 C12 C13 C14 . . . . 0.2(3) ?
C12 C13 C14 C15 . . . . -1.8(3) ?
C12 C13 C14 C16 . . . . 177.72(17) ?
C11 N11 C15 C14 . . . . 0.0(3) ?
Co1 N11 C15 C14 . . . . -179.17(13) ?
C13 C14 C15 N11 . . . . 1.8(3) ?
C16 C14 C15 N11 . . . . -177.78(17) ?
C13 C14 C16 N2 . . . . -79.6(2) ?
C15 C14 C16 N2 . . . . 100.0(2) ?
C14 C16 N2 Co1 . . . 2 -164.90(12) ?

_cod_database_fobs_code 2243795
